data_2003359
loop_
_publ_author_name
'Kubicki, M.'
'Dutkiewicz, G.'
'Antkowiak, W. Z.'

_publ_section_title
;
 7,7-Dibromo-3-dibromomethylene-2,2-dimethylnorbornan-1-ol
;
_journal_issue 4
_journal_name_full 'Acta Crystallographica Section C'
_journal_page_first 736
_journal_page_last 738
_journal_paper_doi 10.1107/S0108270194009406
_journal_volume 51
_journal_year 1995
_chemical_formula_sum 'C10 H12 Br4 O'
_chemical_formula_weight 467.84
_chemical_name_systematic
;
7,7-Dibromo-3-dibromomethylene-2,2-dimethyl-1-hydroxy-8,9,10,trinorbornane
;
_space_group_IT_number 4
_symmetry_cell_setting monoclinic
_symmetry_space_group_name_Hall 'P 2yb'
_symmetry_space_group_name_H-M 'P 1 21 1'
_audit_creation_method SHELXL
_cell_angle_alpha 90.00
_cell_angle_beta 91.528(9)
_cell_angle_gamma 90.00
_cell_formula_units_Z 2
_cell_length_a 8.8937(6)
_cell_length_b 7.7404(6)
_cell_length_c 9.5873(6)
_cell_measurement_reflns_used 25
_cell_measurement_temperature 293(2)
_cell_measurement_theta_max 44.96
_cell_measurement_theta_min 20.28
_cell_volume 659.76(8)
_computing_cell_refinement 'KUMA KM4 Software'
_computing_data_collection 'KUMA KM4 Software (Kuma Diffraction, 1991)'
_computing_data_reduction 'KUMA KM4 Software'
_computing_molecular_graphics 'Stereochemical Workstation (1989)'
_computing_publication_material SHELXL
_computing_structure_refinement 'SHELXL (Sheldrick, 1995)'
_computing_structure_solution 'SHELX90 (Sheldrick, 1990)'
_diffrn_ambient_temperature 293(2)
_diffrn_measurement_device 'KM4 four-circle diffractometer'
_diffrn_measurement_method \w/2\q
_diffrn_radiation_monochromator graphite
_diffrn_radiation_source 'fine-focus sealed tube'
_diffrn_radiation_type CuK\a
_diffrn_radiation_wavelength 1.54178
_diffrn_reflns_av_R_equivalents 0.0309
_diffrn_reflns_av_sigmaI/netI 0.0088
_diffrn_reflns_limit_h_max 11
_diffrn_reflns_limit_h_min -11
_diffrn_reflns_limit_k_max 8
_diffrn_reflns_limit_k_min 0
_diffrn_reflns_limit_l_max 12
_diffrn_reflns_limit_l_min 0
_diffrn_reflns_number 1461
_diffrn_reflns_theta_max 75.09
_diffrn_reflns_theta_min 4.61
_diffrn_standards_decay_% 1.5
_diffrn_standards_interval_count 100
_diffrn_standards_number 3
_exptl_absorpt_coefficient_mu 14.675
_exptl_absorpt_correction_T_max 1.24
_exptl_absorpt_correction_T_min 0.89
_exptl_absorpt_correction_type 'DIFABS (Walker & Stuart, 1983)'
_exptl_crystal_colour colorless
_exptl_crystal_density_diffrn 2.355
_exptl_crystal_description prism
_exptl_crystal_F_000 440
_exptl_crystal_size_max 0.45
_exptl_crystal_size_mid 0.15
_exptl_crystal_size_min 0.15
_refine_diff_density_max 0.630
_refine_diff_density_min -0.596
_refine_ls_abs_structure_details 'Flack (1983)'
_refine_ls_abs_structure_Flack 0.05(6)
_refine_ls_extinction_coef 0.0021(3)
_refine_ls_extinction_method 'SHELXL (Sheldrick, 1995)'
_refine_ls_goodness_of_fit_all 1.094
_refine_ls_goodness_of_fit_obs 1.094
_refine_ls_hydrogen_treatment noref
_refine_ls_matrix_type full
_refine_ls_number_parameters 143
_refine_ls_number_reflns 1385
_refine_ls_number_restraints 1
_refine_ls_restrained_S_all 1.093
_refine_ls_restrained_S_obs 1.094
_refine_ls_R_factor_all 0.0330
_refine_ls_R_factor_obs 0.0329
_refine_ls_shift/esd_max 0.001
_refine_ls_shift/esd_mean 0.000
_refine_ls_structure_factor_coef Fsqd
_refine_ls_weighting_scheme
;calc w = 1/[\s^2^(Fo^2^) + (0.0561P)^2^ + 1.3243P]
where P = (Fo^2^ + 2Fc^2^)/3
;
_refine_ls_wR_factor_all 0.0910
_refine_ls_wR_factor_obs 0.0909
_reflns_number_observed 1382
_reflns_number_total 1385
_reflns_observed_criterion >2sigma(I)
_cod_data_source_file ka1095.cif
_cod_data_source_block kamfa
_cod_depositor_comments
;
The following automatic conversions were performed:

'_symmetry_cell_setting' value 'Monoclinic' changed to 'monoclinic'
according to /home/saulius/struct/CIF-dictionaries/cif_core.dic
dictionary named 'cif_core.dic' version 2.4.1 from 2010-06-29.

Automatic conversion script
Id: cif_fix_values 1715 2011-07-08 13:25:40Z adriana 
;
_cod_original_sg_symbol_H-M 'P 21'
_cod_database_code 2003359

loop_
_symmetry_equiv_pos_as_xyz
'x, y, z'
'-x, y+1/2, -z'

loop_
_atom_site_aniso_label
_atom_site_aniso_U_11
_atom_site_aniso_U_12
_atom_site_aniso_U_13
_atom_site_aniso_U_22
_atom_site_aniso_U_23
_atom_site_aniso_U_33
C1 0.022(3) 0.000(2) 0.004(2) 0.034(4) 0.000(3) 0.037(3)
O1 0.019(2) -0.006(3) 0.004(2) 0.062(4) -0.003(3) 0.059(3)
C2 0.022(2) -0.003(3) 0.010(2) 0.043(5) 0.000(3) 0.040(3)
C21 0.041(4) -0.018(4) 0.015(3) 0.071(7) 0.016(4) 0.049(5)
C22 0.034(4) 0.021(5) -0.003(3) 0.095(8) -0.035(6) 0.058(5)
C3 0.023(2) 0.002(3) 0.007(2) 0.027(4) 0.002(3) 0.042(3)
C31 0.022(2) -0.006(4) 0.006(2) 0.052(5) 0.005(4) 0.046(3)
Br31 0.0503(4) 0.0046(6) -0.0028(3) 0.0878(8) 0.0039(5) 0.0362(4)
Br32 0.0223(3) 0.0018(4) 0.0003(3) 0.0706(6) 0.0110(5) 0.0576(4)
C4 0.026(3) 0.003(3) 0.008(2) 0.030(4) 0.001(3) 0.036(3)
C5 0.040(4) -0.008(3) 0.001(3) 0.040(5) 0.017(4) 0.059(5)
C6 0.032(3) 0.001(3) 0.001(3) 0.035(5) 0.009(3) 0.062(5)
C7 0.026(3) 0.003(3) 0.007(3) 0.041(5) 0.005(3) 0.046(4)
Br71 0.0536(5) -0.0041(5) -0.0001(3) 0.0831(8) -0.0029(4) 0.0339(4)
Br72 0.0490(5) 0.0018(4) 0.0000(4) 0.0348(5) -0.0056(4) 0.0682(5)

loop_
_atom_site_label
_atom_site_occupancy
_atom_site_fract_x
_atom_site_fract_y
_atom_site_fract_z
_atom_site_U_iso_or_equiv
_atom_site_thermal_displace_type
_atom_site_calc_flag
_atom_site_refinement_flags
_atom_site_type_symbol
C1 1 0.6364(7) 0.3522(10) 0.1554(7) 0.0308(14) Uani d . C
O1 1 0.4859(5) 0.3028(10) 0.1441(6) 0.0466(13) Uani d . O
H1 1 0.4341(5) 0.3704(10) 0.1878(6) 0.166(86) Uiso d R H
C2 1 0.7005(7) 0.3373(11) 0.3097(7) 0.035(2) Uani d . C
C21 1 0.6357(10) 0.1801(15) 0.3877(10) 0.054(2) Uani d . C
H21A 1 0.6570(10) 0.0763(15) 0.3373(10) 0.066(20) Uiso calc R H
H21B 1 0.5288(10) 0.1933(15) 0.3948(10) 0.066(20) Uiso calc R H
H21C 1 0.6810(10) 0.1734(15) 0.4796(10) 0.066(20) Uiso calc R H
C22 1 0.6624(10) 0.4988(19) 0.3962(11) 0.063(3) Uani d . C
H22A 1 0.5563(10) 0.5016(19) 0.4118(11) 0.142(43) Uiso calc R H
H22B 1 0.6911(10) 0.6007(19) 0.3464(11) 0.142(43) Uiso calc R H
H22C 1 0.7162(10) 0.4945(19) 0.4843(11) 0.142(43) Uiso calc R H
C3 1 0.8705(6) 0.3267(10) 0.2817(7) 0.0308(13) Uani d . C
C31 1 0.9860(7) 0.3119(13) 0.3739(7) 0.040(2) Uani d . C
Br31 1 0.96608(10) 0.3036(2) 0.56683(8) 0.0582(3) Uani d . Br
Br32 1 1.18650(7) 0.30281(14) 0.31561(9) 0.0502(3) Uani d . Br
C4 1 0.8892(7) 0.3438(9) 0.1258(7) 0.0308(14) Uani d . C
H4 1 0.9861(7) 0.3052(9) 0.0907(7) 0.039(21) Uiso calc R H
C5 1 0.8448(9) 0.5362(12) 0.0905(9) 0.047(2) Uani d . C
H5A 1 0.8892(9) 0.6159(12) 0.1579(9) 0.028(13) Uiso calc R H
H5B 1 0.8756(9) 0.5682(12) -0.0023(9) 0.028(13) Uiso calc R H
C6 1 0.6726(8) 0.5325(11) 0.0996(9) 0.043(2) Uani d . C
H6A 1 0.6380(8) 0.6212(11) 0.1625(9) 0.060(21) Uiso calc R H
H6B 1 0.6253(8) 0.5503(11) 0.0084(9) 0.060(21) Uiso calc R H
C7 1 0.7521(8) 0.2458(11) 0.0702(8) 0.038(2) Uani d . C
Br71 1 0.72005(10) 0.2633(2) -0.13079(8) 0.0569(3) Uani d . Br
Br72 1 0.76657(10) -0.00079(12) 0.10599(10) 0.0507(3) Uani d . Br

loop_
_atom_type_symbol
_atom_type_description
_atom_type_scat_source
_atom_type_scat_dispersion_real
_atom_type_scat_dispersion_imag
C C 'International Tables Vol C Tables 4.2.6.8 and 6.1.1.4' 0.0181 0.009
H H 'International Tables Vol C Tables 4.2.6.8 and 6.1.1.4' 0.0000 0.000
O O 'International Tables Vol C Tables 4.2.6.8 and 6.1.1.4' 0.0492 0.032
Br Br 'International Tables Vol C Tables 4.2.6.8 and 6.1.1.4' -0.6763 1.

loop_
_geom_angle_atom_site_label_1
_geom_angle_atom_site_label_2
_geom_angle_atom_site_label_3
_geom_angle
_geom_angle_publ_flag
O1 C1 C6 115.7(6) yes
O1 C1 C7 117.3(6) yes
C6 C1 C7 98.6(5) yes
O1 C1 C2 112.1(5) yes
C6 C1 C2 108.7(6) yes
C7 C1 C2 103.0(5) yes
C1 O1 H1 109.7(4) no
C22 C2 C3 111.5(6) yes
C22 C2 C21 106.7(7) yes
C3 C2 C21 114.9(7) yes
C22 C2 C1 111.5(7) yes
C3 C2 C1 99.9(5) yes
C21 C2 C1 112.4(6) yes
C2 C21 H21A 109.5(5) no
C2 C21 H21B 109.5(5) no
H21A C21 H21B 109.5 no
C2 C21 H21C 109.5(5) no
H21A C21 H21C 109.5 no
H21B C21 H21C 109.5 no
C2 C22 H22A 109.5(4) no
C2 C22 H22B 109.5(6) no
H22A C22 H22B 109.5 no
C2 C22 H22C 109.5(5) no
H22A C22 H22C 109.5 no
H22B C22 H22C 109.5 no
C31 C3 C4 123.7(5) yes
C31 C3 C2 128.8(6) yes
C4 C3 C2 107.5(5) yes
C3 C31 Br31 124.4(5) yes
C3 C31 Br32 121.5(5) yes
Br31 C31 Br32 114.1(4) yes
C3 C4 C7 101.2(5) yes
C3 C4 C5 105.1(6) yes
C7 C4 C5 101.7(6) yes
C3 C4 H4 115.6(3) no
C7 C4 H4 115.6(4) no
C5 C4 H4 115.6(4) no
C6 C5 C4 102.4(6) yes
C6 C5 H5A 111.3(5) no
C4 C5 H5A 111.3(4) no
C6 C5 H5B 111.3(5) no
C4 C5 H5B 111.3(4) no
H5A C5 H5B 109.2 no
C1 C6 C5 104.8(6) yes
C1 C6 H6A 110.8(4) no
C5 C6 H6A 110.8(5) no
C1 C6 H6B 110.8(4) no
C5 C6 H6B 110.8(5) no
H6A C6 H6B 108.9 no
C4 C7 C1 95.0(6) yes
C4 C7 Br72 112.3(5) yes
C1 C7 Br72 117.8(5) yes
C4 C7 Br71 114.0(5) yes
C1 C7 Br71 113.5(5) yes
Br72 C7 Br71 104.5(4) yes

loop_
_geom_bond_atom_site_label_1
_geom_bond_atom_site_label_2
_geom_bond_distance
_geom_bond_publ_flag
C1 O1 1.393(7) yes
C1 C6 1.532(11) yes
C1 C7 1.565(9) yes
C1 C2 1.575(9) yes
O1 H1 0.82 no
C2 C22 1.543(13) yes
C2 C3 1.544(8) yes
C2 C21 1.547(11) yes
C21 H21A 0.96 no
C21 H21B 0.96 no
C21 H21C 0.96 no
C22 H22A 0.96 no
C22 H22B 0.96 no
C22 H22C 0.96 no
C3 C31 1.342(9) yes
C3 C4 1.515(8) yes
C31 Br31 1.864(7) yes
C31 Br32 1.884(6) yes
C4 C7 1.521(10) yes
C4 C5 1.575(11) yes
C4 H4 0.98 no
C5 C6 1.537(11) yes
C5 H5A 0.97 no
C5 H5B 0.97 no
C6 H6A 0.97 no
C6 H6B 0.97 no
C7 Br72 1.943(9) yes
C7 Br71 1.945(8) yes

loop_
_geom_torsion_atom_site_label_1
_geom_torsion_atom_site_label_2
_geom_torsion_atom_site_label_3
_geom_torsion_atom_site_label_4
_geom_torsion
_geom_torsion_publ_flag
O1 C1 C2 C22 -83.5(9) no
C6 C1 C2 C22 45.6(7) no
C7 C1 C2 C22 149.5(7) no
O1 C1 C2 C3 158.6(6) no
C6 C1 C2 C3 -72.3(7) no
C7 C1 C2 C3 31.6(7) no
O1 C1 C2 C21 36.2(9) no
C6 C1 C2 C21 165.3(6) no
C7 C1 C2 C21 -90.8(7) no
C22 C2 C3 C31 62.2(12) no
C21 C2 C3 C31 -59.3(12) no
C1 C2 C3 C31 -179.9(9) no
C22 C2 C3 C4 -115.4(8) no
C21 C2 C3 C4 123.0(7) no
C1 C2 C3 C4 2.5(8) no
C4 C3 C31 Br31 176.3(6) no
C2 C3 C31 Br31 -1.1(14) no
C4 C3 C31 Br32 -2.2(13) no
C2 C3 C31 Br32 -179.6(6) no
C31 C3 C4 C7 145.5(9) no
C2 C3 C4 C7 -36.6(8) no
C31 C3 C4 C5 -109.0(9) no
C2 C3 C4 C5 68.9(7) no
C3 C4 C5 C6 -74.7(7) no
C7 C4 C5 C6 30.5(8) no
O1 C1 C6 C5 -166.3(7) no
C7 C1 C6 C5 -40.4(8) no
C2 C1 C6 C5 66.6(8) no
C4 C5 C6 C1 6.8(8) no
C3 C4 C7 C1 53.8(6) no
C5 C4 C7 C1 -54.4(6) no
C3 C4 C7 Br72 -69.0(6) no
C5 C4 C7 Br72 -177.2(5) no
C3 C4 C7 Br71 172.4(5) no
C5 C4 C7 Br71 64.1(7) no
O1 C1 C7 C4 -177.0(6) no
C6 C1 C7 C4 58.2(6) no
C2 C1 C7 C4 -53.4(6) no
O1 C1 C7 Br72 -58.5(8) no
C6 C1 C7 Br72 176.6(5) no
C2 C1 C7 Br72 65.1(7) no
O1 C1 C7 Br71 64.1(8) no
C6 C1 C7 Br71 -60.8(6) no
C2 C1 C7 Br71 -172.3(5) no

loop_
_cod_related_entry_id
_cod_related_entry_database
_cod_related_entry_code
1 ChemSpider 21187385
